data_2228006
loop_
_publ_author_name
'Guo, Yun'
'Wang, Cong'
'Chen, Hai-Xiang'

_publ_section_title
;
 Diethyl(hydroxy)ammonium 3-carboxybenzoate
;
_journal_coeditor_code SU2200
_journal_issue 9
_journal_name_full 'Acta Crystallographica Section E'
_journal_page_first o2328
_journal_paper_doi 10.1107/S1600536810030746
_journal_volume 66
_journal_year 2010
_chemical_formula_iupac 'C4 H12 N O +, C8 H5 O4 -'
_chemical_formula_moiety 'C4 H12 N O +, C8 H5 O4 -'
_chemical_formula_sum 'C12 H17 N O5'
_chemical_formula_weight 255.27
_chemical_name_systematic
;
Diethyl(hydroxy)ammonium 3-carboxybenzoate
;
_space_group_IT_number 14
_symmetry_cell_setting monoclinic
_symmetry_space_group_name_Hall '-P 2ybc'
_symmetry_space_group_name_H-M 'P 1 21/c 1'
_atom_sites_solution_hydrogens geom
_atom_sites_solution_primary direct
_atom_sites_solution_secondary difmap
_audit_creation_method SHELXL-97
_cell_angle_alpha 90.00
_cell_angle_beta 96.959(15)
_cell_angle_gamma 90.00
_cell_formula_units_Z 4
_cell_length_a 9.535(7)
_cell_length_b 11.937(9)
_cell_length_c 11.660(9)
_cell_measurement_reflns_used 3574
_cell_measurement_temperature 273(2)
_cell_measurement_theta_max 25.0
_cell_measurement_theta_min 2.12
_cell_volume 1317.4(17)
_computing_cell_refinement 'SAINT (Bruker, 2007)'
_computing_data_collection 'SMART (Bruker, 2007)'
_computing_data_reduction 'SAINT (Bruker, 2007)'
_computing_molecular_graphics 'SHELXTL (Bruker, 2007)'
_computing_publication_material 'SHELXL97 (Sheldrick, 2008)'
_computing_structure_refinement 'SHELXL97 (Sheldrick, 2008)'
_computing_structure_solution 'SHELXS97 (Sheldrick, 2008)'
_diffrn_ambient_temperature 273(2)
_diffrn_measured_fraction_theta_full 0.999
_diffrn_measured_fraction_theta_max 0.999
_diffrn_measurement_device_type 'Bruker SMART CCD area-detector'
_diffrn_measurement_method 'phi and omega scans'
_diffrn_radiation_monochromator graphite
_diffrn_radiation_source 'fine-focus sealed tube'
_diffrn_radiation_type MoK\a
_diffrn_radiation_wavelength 0.71073
_diffrn_reflns_av_R_equivalents 0.0285
_diffrn_reflns_av_sigmaI/netI 0.0346
_diffrn_reflns_limit_h_max 11
_diffrn_reflns_limit_h_min -11
_diffrn_reflns_limit_k_max 13
_diffrn_reflns_limit_k_min -14
_diffrn_reflns_limit_l_max 9
_diffrn_reflns_limit_l_min -13
_diffrn_reflns_number 6749
_diffrn_reflns_theta_full 25.02
_diffrn_reflns_theta_max 25.02
_diffrn_reflns_theta_min 2.15
_exptl_absorpt_coefficient_mu 0.100
_exptl_absorpt_correction_T_max 0.977
_exptl_absorpt_correction_T_min 0.967
_exptl_absorpt_correction_type multi-scan
_exptl_absorpt_process_details '(SADABS; Bruker, 2001)'
_exptl_crystal_colour colorless
_exptl_crystal_density_diffrn 1.287
_exptl_crystal_density_method 'not measured'
_exptl_crystal_description block
_exptl_crystal_F_000 544
_exptl_crystal_size_max 0.34
_exptl_crystal_size_mid 0.15
_exptl_crystal_size_min 0.14
_refine_diff_density_max 0.203
_refine_diff_density_min -0.256
_refine_ls_extinction_method none
_refine_ls_goodness_of_fit_ref 1.187
_refine_ls_hydrogen_treatment constr
_refine_ls_matrix_type full
_refine_ls_number_parameters 167
_refine_ls_number_reflns 2317
_refine_ls_number_restraints 0
_refine_ls_restrained_S_all 1.187
_refine_ls_R_factor_all 0.0922
_refine_ls_R_factor_gt 0.0751
_refine_ls_shift/su_max 0.000
_refine_ls_shift/su_mean 0.000
_refine_ls_structure_factor_coef Fsqd
_refine_ls_weighting_details 'calc w=1/[\s^2^(Fo^2^)+(0.0962P)^2^+0.4181P] where P=(Fo^2^+2Fc^2^)/3'
_refine_ls_weighting_scheme calc
_refine_ls_wR_factor_gt 0.1914
_refine_ls_wR_factor_ref 0.2028
_reflns_number_gt 1912
_reflns_number_total 2317
_reflns_threshold_expression I>2\s(I)
_cod_data_source_file su2200.cif
_cod_data_source_block I
_cod_original_sg_symbol_H-M 'P 21/c'
_cod_database_code 2228006
_cod_database_fobs_code 2228006

loop_
_symmetry_equiv_pos_as_xyz
'x, y, z'
'-x, y+1/2, -z+1/2'
'-x, -y, -z'
'x, -y-1/2, z-1/2'

loop_
_atom_site_type_symbol
_atom_site_label
_atom_site_fract_x
_atom_site_fract_y
_atom_site_fract_z
_atom_site_U_iso_or_equiv
_atom_site_adp_type
_atom_site_calc_flag
_atom_site_refinement_flags
_atom_site_occupancy
_atom_site_disorder_assembly
_atom_site_disorder_group
O O2 0.8613(3) 0.64114(19) -0.0032(2) 0.0693(8) Uani d . 1 . .
O O3 0.4161(3) 0.39290(18) 0.2751(2) 0.0755(9) Uani d . 1 . .
O O4 0.4378(2) 0.22073(16) 0.2114(2) 0.0594(7) Uani d . 1 . .
H H4 0.3865 0.2064 0.2611 0.089 Uiso calc R 1 . .
C C1 0.7731(3) 0.6172(2) 0.0625(3) 0.0418(7) Uani d . 1 . .
C C2 0.7101(3) 0.5018(2) 0.0565(2) 0.0358(7) Uani d . 1 . .
C C3 0.6177(3) 0.4682(2) 0.1322(2) 0.0363(7) Uani d . 1 . .
H H3 0.5928 0.5181 0.1876 0.044 Uiso calc R 1 . .
C C4 0.5616(3) 0.3611(2) 0.1267(2) 0.0364(7) Uani d . 1 . .
C C5 0.5951(3) 0.2889(2) 0.0422(3) 0.0481(8) Uani d . 1 . .
H H5A 0.5568 0.2172 0.0373 0.058 Uiso calc R 1 . .
C C6 0.6849(4) 0.3223(3) -0.0350(3) 0.0555(9) Uani d . 1 . .
H H6 0.7061 0.2734 -0.0926 0.067 Uiso calc R 1 . .
C C7 0.7434(3) 0.4276(2) -0.0276(3) 0.0483(8) Uani d . 1 . .
H H7 0.8056 0.4492 -0.0791 0.058 Uiso calc R 1 . .
C C8 0.4642(3) 0.3282(2) 0.2117(3) 0.0429(7) Uani d . 1 . .
O O1 0.7347(2) 0.68498(17) 0.13536(19) 0.0534(6) Uani d . 1 . .
O O5 0.9635(3) 0.83592(18) 0.0383(2) 0.0613(7) Uani d . 1 . .
H H5 0.9340 0.7740 0.0166 0.092 Uiso calc R 1 . .
N N1 0.8850(3) 0.8758(2) 0.1251(2) 0.0504(7) Uani d . 1 . .
H H1 0.8150 0.8258 0.1335 0.060 Uiso calc R 1 . .
C C9 1.0396(4) 0.7722(4) 0.2759(4) 0.0870(13) Uani d . 1 . .
H H9A 0.9648 0.7224 0.2905 0.130 Uiso calc R 1 . .
H H9B 1.1032 0.7821 0.3456 0.130 Uiso calc R 1 . .
H H9C 1.0900 0.7410 0.2170 0.130 Uiso calc R 1 . .
C C10 0.9787(4) 0.8832(3) 0.2364(3) 0.0697(11) Uani d . 1 . .
H H10A 0.9251 0.9130 0.2951 0.084 Uiso calc R 1 . .
H H10B 1.0551 0.9349 0.2277 0.084 Uiso calc R 1 . .
C C11 0.7195(5) 0.9731(4) -0.0227(4) 0.0870(13) Uani d . 1 . .
H H11A 0.7696 0.9443 -0.0830 0.131 Uiso calc R 1 . .
H H11B 0.6806 1.0452 -0.0450 0.131 Uiso calc R 1 . .
H H11C 0.6446 0.9226 -0.0101 0.131 Uiso calc R 1 . .
C C12 0.8190(4) 0.9843(3) 0.0861(3) 0.0635(10) Uani d . 1 . .
H H12A 0.8927 1.0374 0.0735 0.076 Uiso calc R 1 . .
H H12B 0.7680 1.0141 0.1465 0.076 Uiso calc R 1 . .

loop_
_atom_site_aniso_label
_atom_site_aniso_U_11
_atom_site_aniso_U_22
_atom_site_aniso_U_33
_atom_site_aniso_U_12
_atom_site_aniso_U_13
_atom_site_aniso_U_23
O2 0.0955(18) 0.0479(14) 0.0763(17) -0.0257(12) 0.0577(15) -0.0171(12)
O3 0.106(2) 0.0381(13) 0.097(2) -0.0105(12) 0.0701(17) -0.0130(12)
O4 0.0767(17) 0.0336(12) 0.0770(18) -0.0074(10) 0.0459(13) -0.0033(10)
C1 0.0488(17) 0.0335(16) 0.0462(17) 0.0001(13) 0.0186(14) -0.0018(13)
C2 0.0364(14) 0.0309(15) 0.0406(16) 0.0006(11) 0.0072(12) 0.0016(12)
C3 0.0409(15) 0.0283(15) 0.0414(16) 0.0034(11) 0.0123(12) -0.0022(12)
C4 0.0360(14) 0.0310(15) 0.0432(16) 0.0028(11) 0.0085(12) 0.0016(12)
C5 0.0527(18) 0.0322(16) 0.063(2) -0.0059(13) 0.0199(15) -0.0078(14)
C6 0.072(2) 0.0399(18) 0.061(2) -0.0105(15) 0.0341(17) -0.0197(15)
C7 0.0584(19) 0.0402(17) 0.0521(19) -0.0041(14) 0.0293(15) -0.0060(14)
C8 0.0490(17) 0.0308(16) 0.0515(18) -0.0005(13) 0.0168(14) -0.0026(13)
O1 0.0594(13) 0.0350(12) 0.0728(15) -0.0094(10) 0.0364(12) -0.0134(10)
O5 0.0832(17) 0.0478(14) 0.0618(15) -0.0209(12) 0.0448(13) -0.0137(11)
N1 0.0623(17) 0.0404(15) 0.0540(16) -0.0215(12) 0.0296(13) -0.0096(12)
C9 0.077(3) 0.115(4) 0.069(3) 0.006(3) 0.011(2) 0.003(3)
C10 0.077(3) 0.079(3) 0.055(2) -0.024(2) 0.0163(19) -0.0136(19)
C11 0.099(3) 0.068(3) 0.093(3) -0.009(2) 0.007(3) 0.007(2)
C12 0.083(2) 0.0390(19) 0.075(2) -0.0208(17) 0.035(2) -0.0081(16)

loop_
_atom_type_symbol
_atom_type_description
_atom_type_scat_dispersion_real
_atom_type_scat_dispersion_imag
_atom_type_scat_source
C C 0.0033 0.0016 'International Tables Vol C Tables 4.2.6.8 and 6.1.1.4'
H H 0.0000 0.0000 'International Tables Vol C Tables 4.2.6.8 and 6.1.1.4'
N N 0.0061 0.0033 'International Tables Vol C Tables 4.2.6.8 and 6.1.1.4'
O O 0.0106 0.0060 'International Tables Vol C Tables 4.2.6.8 and 6.1.1.4'

loop_
_geom_angle_atom_site_label_1
_geom_angle_atom_site_label_2
_geom_angle_atom_site_label_3
_geom_angle_site_symmetry_1
_geom_angle_site_symmetry_3
_geom_angle
_geom_angle_publ_flag
C8 O4 H4 . . 109.5 ?
O2 C1 O1 . . 123.0(3) ?
O2 C1 C2 . . 118.7(2) ?
O1 C1 C2 . . 118.3(2) ?
C3 C2 C7 . . 119.1(3) ?
C3 C2 C1 . . 121.3(2) ?
C7 C2 C1 . . 119.6(2) ?
C2 C3 C4 . . 120.8(3) ?
C2 C3 H3 . . 119.6 ?
C4 C3 H3 . . 119.6 ?
C5 C4 C3 . . 119.3(3) ?
C5 C4 C8 . . 121.9(3) ?
C3 C4 C8 . . 118.8(2) ?
C6 C5 C4 . . 120.3(3) ?
C6 C5 H5A . . 119.8 ?
C4 C5 H5A . . 119.8 ?
C7 C6 C5 . . 120.3(3) ?
C7 C6 H6 . . 119.8 ?
C5 C6 H6 . . 119.8 ?
C6 C7 C2 . . 120.2(3) ?
C6 C7 H7 . . 119.9 ?
C2 C7 H7 . . 119.9 ?
O3 C8 O4 . . 123.1(3) ?
O3 C8 C4 . . 123.8(3) ?
O4 C8 C4 . . 113.1(2) ?
N1 O5 H5 . . 109.5 ?
O5 N1 C10 . . 109.4(3) ?
O5 N1 C12 . . 108.4(2) ?
C10 N1 C12 . . 113.8(3) ?
O5 N1 H1 . . 108.4 ?
C10 N1 H1 . . 108.4 ?
C12 N1 H1 . . 108.4 ?
C10 C9 H9A . . 109.5 ?
C10 C9 H9B . . 109.5 ?
H9A C9 H9B . . 109.5 ?
C10 C9 H9C . . 109.5 ?
H9A C9 H9C . . 109.5 ?
H9B C9 H9C . . 109.5 ?
N1 C10 C9 . . 112.7(3) ?
N1 C10 H10A . . 109.0 ?
C9 C10 H10A . . 109.0 ?
N1 C10 H10B . . 109.0 ?
C9 C10 H10B . . 109.0 ?
H10A C10 H10B . . 107.8 ?
C12 C11 H11A . . 109.5 ?
C12 C11 H11B . . 109.5 ?
H11A C11 H11B . . 109.5 ?
C12 C11 H11C . . 109.5 ?
H11A C11 H11C . . 109.5 ?
H11B C11 H11C . . 109.5 ?
N1 C12 C11 . . 112.5(3) ?
N1 C12 H12A . . 109.1 ?
C11 C12 H12A . . 109.1 ?
N1 C12 H12B . . 109.1 ?
C11 C12 H12B . . 109.1 ?
H12A C12 H12B . . 107.8 ?

loop_
_geom_bond_atom_site_label_1
_geom_bond_atom_site_label_2
_geom_bond_site_symmetry_2
_geom_bond_distance
_geom_bond_publ_flag
O2 C1 . 1.238(3) yes
O3 C8 . 1.198(3) ?
O4 C8 . 1.307(4) ?
O4 H4 . 0.8200 ?
C1 O1 . 1.259(3) yes
C1 C2 . 1.502(4) ?
C2 C3 . 1.380(4) ?
C2 C7 . 1.386(4) ?
C3 C4 . 1.384(4) ?
C3 H3 . 0.9300 ?
C4 C5 . 1.375(4) ?
C4 C8 . 1.491(4) ?
C5 C6 . 1.374(4) ?
C5 H5A . 0.9300 ?
C6 C7 . 1.374(4) ?
C6 H6 . 0.9300 ?
C7 H7 . 0.9300 ?
O5 N1 . 1.412(3) ?
O5 H5 . 0.8200 ?
N1 C10 . 1.486(5) ?
N1 C12 . 1.487(5) ?
N1 H1 . 0.9100 ?
C9 C10 . 1.496(6) ?
C9 H9A . 0.9600 ?
C9 H9B . 0.9600 ?
C9 H9C . 0.9600 ?
C10 H10A . 0.9700 ?
C10 H10B . 0.9700 ?
C11 C12 . 1.495(6) ?
C11 H11A . 0.9600 ?
C11 H11B . 0.9600 ?
C11 H11C . 0.9600 ?
C12 H12A . 0.9700 ?
C12 H12B . 0.9700 ?

loop_
_geom_hbond_atom_site_label_D
_geom_hbond_atom_site_label_H
_geom_hbond_atom_site_label_A
_geom_hbond_site_symmetry_A
_geom_hbond_distance_DH
_geom_hbond_distance_HA
_geom_hbond_distance_DA
_geom_hbond_angle_DHA
_geom_hbond_publ_flag
N1 H1 O1 . 0.91 1.85 2.702(4) 155 yes
O5 H5 O2 . 0.82 1.74 2.545(4) 169 yes
O4 H4 O1 2_645 0.82 1.79 2.606(4) 175 yes
C10 H10A O2 4_576 0.97 2.58 3.373(5) 139 yes
C12 H12A O5 3_775 0.97 2.51 3.426(5) 157 yes
C12 H12B O3 2_655 0.97 2.53 3.117(5) 119 yes

loop_
_geom_torsion_atom_site_label_1
_geom_torsion_atom_site_label_2
_geom_torsion_atom_site_label_3
_geom_torsion_atom_site_label_4
_geom_torsion_site_symmetry_1
_geom_torsion_site_symmetry_2
_geom_torsion_site_symmetry_3
_geom_torsion_site_symmetry_4
_geom_torsion
_geom_torsion_publ_flag
O2 C1 C2 C3 . . . . 176.0(3) ?
O1 C1 C2 C3 . . . . -3.1(4) ?
O2 C1 C2 C7 . . . . -4.8(4) ?
O1 C1 C2 C7 . . . . 176.0(3) ?
C7 C2 C3 C4 . . . . 1.6(4) ?
C1 C2 C3 C4 . . . . -179.2(3) ?
C2 C3 C4 C5 . . . . -2.1(4) ?
C2 C3 C4 C8 . . . . 178.9(2) ?
C3 C4 C5 C6 . . . . 0.9(4) ?
C8 C4 C5 C6 . . . . 179.8(3) ?
C4 C5 C6 C7 . . . . 0.8(5) ?
C5 C6 C7 C2 . . . . -1.3(5) ?
C3 C2 C7 C6 . . . . 0.1(5) ?
C1 C2 C7 C6 . . . . -179.1(3) ?
C5 C4 C8 O3 . . . . -168.5(3) ?
C3 C4 C8 O3 . . . . 10.4(4) ?
C5 C4 C8 O4 . . . . 12.4(4) ?
C3 C4 C8 O4 . . . . -168.7(3) ?
O5 N1 C10 C9 . . . . -60.7(4) ?
C12 N1 C10 C9 . . . . 177.9(3) ?
O5 N1 C12 C11 . . . . 61.2(4) ?
C10 N1 C12 C11 . . . . -176.9(3) ?

loop_
_cod_related_entry_id
_cod_related_entry_database
_cod_related_entry_code
1 ChemSpider 30656305
